data_4070462
loop_
_publ_author_name
'van Rijn, Jimmy A.'
'Siegler, Maxime A.'
'Spek, Anthony L.'
'Bouwman, Elisabeth'
'Drent, Eite'

_publ_section_title
;
 Ruthenium-Diphosphine-Catalyzed Allylation of Phenols: Agem-Dialkyl-Type
 Effect Induces High Selectivity toward O-Allylation
;
_journal_issue 24
_journal_name_full Organometallics
_journal_page_first 7006
_journal_paper_doi 10.1021/om900832g
_journal_volume 28
_journal_year 2009
_chemical_formula_moiety 'C38 H43 Cl O4 P2 Ru'
_chemical_formula_sum 'C38 H43 Cl O4 P2 Ru'
_chemical_formula_weight 762.18
_chemical_name_systematic
; 
 ? 
;
_space_group_IT_number 14
_symmetry_cell_setting monoclinic
_symmetry_space_group_name_Hall '-P 2ybc'
_symmetry_space_group_name_H-M 'P 1 21/c 1'
_atom_sites_solution_hydrogens difmap
_atom_sites_solution_primary heavy
_atom_sites_solution_secondary difmap
_audit_creation_method SHELXL-97
_cell_angle_alpha 90.00
_cell_angle_beta 96.808(1)
_cell_angle_gamma 90.00
_cell_formula_units_Z 8
_cell_length_a 10.7944(3)
_cell_length_b 17.0749(2)
_cell_length_c 38.2828(4)
_cell_measurement_reflns_used 19529
_cell_measurement_temperature 150(2)
_cell_measurement_theta_max 27.49
_cell_measurement_theta_min 2.00
_cell_volume 7006.3(2)
_computing_cell_refinement 'PEAKREF (Schreurs, 2005)'
_computing_data_collection 'COLLECT (Nonius, 1999)'
_computing_data_reduction 'EVALCCD (Duisenberg et al., 2003)'
_computing_molecular_graphics 'PLATON (Spek, 2003)'
_computing_publication_material 'PLATON (Spek, 2003)'
_computing_structure_refinement 'SHELXL-97 (Sheldrick, 2008)'
_computing_structure_solution 'DIRDIF99 (Beurskens et al., 1999)'
_diffrn_ambient_temperature 150(2)
_diffrn_measured_fraction_theta_full 0.999
_diffrn_measured_fraction_theta_max 0.999
_diffrn_measurement_device_type 'Nonius KappaCCD diffractometer'
_diffrn_measurement_method '\f and \w scans'
_diffrn_radiation_monochromator graphite
_diffrn_radiation_source 'fine-focus sealed tube'
_diffrn_radiation_type MoK\a
_diffrn_radiation_wavelength 0.71073
_diffrn_reflns_av_R_equivalents 0.0710
_diffrn_reflns_av_sigmaI/netI 0.0367
_diffrn_reflns_limit_h_max 0
_diffrn_reflns_limit_h_min -12
_diffrn_reflns_limit_k_max 0
_diffrn_reflns_limit_k_min -20
_diffrn_reflns_limit_l_max 45
_diffrn_reflns_limit_l_min -45
_diffrn_reflns_number 100289
_diffrn_reflns_theta_full 25.00
_diffrn_reflns_theta_max 25.00
_diffrn_reflns_theta_min 1.60
_exptl_absorpt_coefficient_mu 0.654
_exptl_absorpt_correction_type none
_exptl_crystal_colour orange
_exptl_crystal_density_diffrn 1.445
_exptl_crystal_density_method 'not measured'
_exptl_crystal_description 'thick plate'
_exptl_crystal_F_000 3152
_exptl_crystal_size_max 0.23
_exptl_crystal_size_mid 0.18
_exptl_crystal_size_min 0.07
_refine_diff_density_max 2.201
_refine_diff_density_min -0.638
_refine_diff_density_rms 0.087
_refine_ls_extinction_method none
_refine_ls_goodness_of_fit_ref 1.081
_refine_ls_hydrogen_treatment constr
_refine_ls_matrix_type full
_refine_ls_number_parameters 842
_refine_ls_number_reflns 12389
_refine_ls_number_restraints 0
_refine_ls_restrained_S_all 1.081
_refine_ls_R_factor_all 0.0588
_refine_ls_R_factor_gt 0.0424
_refine_ls_shift/su_max 0.001
_refine_ls_shift/su_mean 0.000
_refine_ls_structure_factor_coef Fsqd
_refine_ls_weighting_details 'calc w=1/[\s^2^(Fo^2^)+(0.0245P)^2^+19.6058P] where P=(Fo^2^+2Fc^2^)/3'
_refine_ls_weighting_scheme calc
_refine_ls_wR_factor_gt 0.0863
_refine_ls_wR_factor_ref 0.0931
_reflns_number_gt 10267
_reflns_number_total 12389
_reflns_threshold_expression I>2\s(I)
_cod_data_source_file om900832g_si_001.cif
_cod_data_source_block d
_cod_original_sg_symbol_H-M 'P 21/c'
_cod_database_code 4070462

loop_
_symmetry_equiv_pos_as_xyz
'x, y, z'
'-x, y+1/2, -z+1/2'
'-x, -y, -z'
'x, -y-1/2, z-1/2'

loop_
_atom_site_label
_atom_site_type_symbol
_atom_site_fract_x
_atom_site_fract_y
_atom_site_fract_z
_atom_site_U_iso_or_equiv
_atom_site_adp_type
_atom_site_occupancy
_atom_site_symmetry_multiplicity
_atom_site_calc_flag
_atom_site_refinement_flags
Ru1 Ru 0.70441(3) 0.648204(17) 0.003993(7) 0.01365(8) Uani 1 1 d .
Cl21 Cl 0.57354(9) 0.58247(5) 0.04318(2) 0.0199(2) Uani 1 1 d .
P31 P 0.56008(9) 0.74701(5) -0.00108(2) 0.0141(2) Uani 1 1 d .
P71 P 0.80655(9) 0.70415(6) 0.05266(2) 0.0147(2) Uani 1 1 d .
O171 O 0.3245(2) 0.84583(15) -0.02209(7) 0.0254(6) Uani 1 1 d .
O271 O 0.5609(3) 0.75360(16) -0.07843(6) 0.0279(7) Uani 1 1 d .
O371 O 0.9966(3) 0.78022(17) 0.10617(7) 0.0328(7) Uani 1 1 d .
O471 O 1.0725(2) 0.66439(17) 0.04446(7) 0.0290(7) Uani 1 1 d .
C41 C 0.5165(3) 0.7834(2) 0.04152(9) 0.0174(8) Uani 1 1 d .
H41A H 0.4695 0.8325 0.0360 0.021 Uiso 1 1 calc R
H41B H 0.4557 0.7452 0.0488 0.021 Uiso 1 1 calc R
C51 C 0.6086(3) 0.8012(2) 0.07527(9) 0.0183(8) Uani 1 1 d .
C61 C 0.7060(3) 0.7365(2) 0.08547(9) 0.0179(8) Uani 1 1 d .
H61A H 0.6609 0.6900 0.0928 0.021 Uiso 1 1 calc R
H61B H 0.7610 0.7549 0.1064 0.021 Uiso 1 1 calc R
C111 C 0.4048(3) 0.7166(2) -0.02190(9) 0.0154(8) Uani 1 1 d .
C121 C 0.3060(4) 0.7683(2) -0.03131(9) 0.0202(8) Uani 1 1 d .
C131 C 0.1925(4) 0.7416(3) -0.04823(10) 0.0283(10) Uani 1 1 d .
H131 H 0.1263 0.7775 -0.0545 0.034 Uiso 1 1 calc R
C141 C 0.1761(4) 0.6630(3) -0.05583(11) 0.0301(10) Uani 1 1 d .
H141 H 0.0984 0.6449 -0.0673 0.036 Uiso 1 1 calc R
C151 C 0.2713(4) 0.6107(2) -0.04698(10) 0.0241(9) Uani 1 1 d .
H151 H 0.2599 0.5567 -0.0524 0.029 Uiso 1 1 calc R
C161 C 0.3842(4) 0.6373(2) -0.03005(9) 0.0193(8) Uani 1 1 d .
H161 H 0.4495 0.6008 -0.0238 0.023 Uiso 1 1 calc R
C181 C 0.2645(4) 0.9028(3) -0.04545(11) 0.0344(11) Uani 1 1 d .
H18A H 0.2680 0.8862 -0.0698 0.052 Uiso 1 1 calc R
H18B H 0.3070 0.9533 -0.0415 0.052 Uiso 1 1 calc R
H18C H 0.1772 0.9082 -0.0411 0.052 Uiso 1 1 calc R
C211 C 0.5860(3) 0.8336(2) -0.02798(9) 0.0160(8) Uani 1 1 d .
C221 C 0.5798(4) 0.8274(2) -0.06462(10) 0.0206(8) Uani 1 1 d .
C231 C 0.5964(4) 0.8917(2) -0.08561(11) 0.0293(10) Uani 1 1 d .
H231 H 0.5933 0.8858 -0.1104 0.035 Uiso 1 1 calc R
C241 C 0.6176(4) 0.9644(3) -0.07029(11) 0.0307(10) Uani 1 1 d .
H241 H 0.6293 1.0086 -0.0846 0.037 Uiso 1 1 calc R
C251 C 0.6218(4) 0.9732(2) -0.03439(10) 0.0259(9) Uani 1 1 d .
H251 H 0.6359 1.0234 -0.0239 0.031 Uiso 1 1 calc R
C261 C 0.6054(4) 0.9085(2) -0.01382(10) 0.0221(9) Uani 1 1 d .
H261 H 0.6075 0.9151 0.0109 0.027 Uiso 1 1 calc R
C281 C 0.4801(5) 0.7461(3) -0.11021(11) 0.0400(12) Uani 1 1 d .
H28A H 0.3975 0.7665 -0.1069 0.060 Uiso 1 1 calc R
H28B H 0.4731 0.6908 -0.1169 0.060 Uiso 1 1 calc R
H28C H 0.5139 0.7760 -0.1288 0.060 Uiso 1 1 calc R
C311 C 0.9089(3) 0.7878(2) 0.04716(9) 0.0175(8) Uani 1 1 d .
C321 C 0.9968(4) 0.8158(2) 0.07439(10) 0.0244(9) Uani 1 1 d .
C331 C 1.0764(4) 0.8767(3) 0.06797(12) 0.0351(11) Uani 1 1 d .
H331 H 1.1364 0.8952 0.0863 0.042 Uiso 1 1 calc R
C341 C 1.0683(4) 0.9105(3) 0.03498(13) 0.0401(12) Uani 1 1 d .
H341 H 1.1233 0.9520 0.0307 0.048 Uiso 1 1 calc R
C351 C 0.9813(4) 0.8848(3) 0.00825(12) 0.0328(10) Uani 1 1 d .
H351 H 0.9744 0.9092 -0.0142 0.039 Uiso 1 1 calc R
C361 C 0.9038(4) 0.8227(2) 0.01442(10) 0.0221(9) Uani 1 1 d .
H361 H 0.8459 0.8038 -0.0043 0.027 Uiso 1 1 calc R
C381 C 1.1075(5) 0.7852(3) 0.13053(13) 0.0479(14) Uani 1 1 d .
H38A H 1.1802 0.7735 0.1184 0.072 Uiso 1 1 calc R
H38B H 1.1028 0.7474 0.1496 0.072 Uiso 1 1 calc R
H38C H 1.1154 0.8382 0.1403 0.072 Uiso 1 1 calc R
C411 C 0.9083(3) 0.6315(2) 0.07711(9) 0.0171(8) Uani 1 1 d .
C421 C 1.0294(4) 0.6163(2) 0.06908(9) 0.0206(8) Uani 1 1 d .
C431 C 1.1011(4) 0.5563(2) 0.08514(10) 0.0244(9) Uani 1 1 d .
H431 H 1.1829 0.5470 0.0792 0.029 Uiso 1 1 calc R
C441 C 1.0532(4) 0.5102(2) 0.10969(11) 0.0305(10) Uani 1 1 d .
H441 H 1.1017 0.4687 0.1207 0.037 Uiso 1 1 calc R
C451 C 0.9348(4) 0.5239(3) 0.11837(11) 0.0311(10) Uani 1 1 d .
H451 H 0.9026 0.4923 0.1356 0.037 Uiso 1 1 calc R
C461 C 0.8626(4) 0.5835(2) 0.10200(10) 0.0232(9) Uani 1 1 d .
H461 H 0.7806 0.5917 0.1079 0.028 Uiso 1 1 calc R
C481 C 1.2024(4) 0.6713(3) 0.04361(12) 0.0349(11) Uani 1 1 d .
H48A H 1.2439 0.6782 0.0676 0.052 Uiso 1 1 calc R
H48B H 1.2196 0.7167 0.0293 0.052 Uiso 1 1 calc R
H48C H 1.2340 0.6238 0.0333 0.052 Uiso 1 1 calc R
C511 C 0.7106(4) 0.5398(2) -0.02811(10) 0.0236(9) Uani 1 1 d .
H511 H 0.6578 0.4960 -0.0259 0.028 Uiso 1 1 calc R
C521 C 0.6838(4) 0.6028(2) -0.05108(10) 0.0241(9) Uani 1 1 d .
H521 H 0.6113 0.6085 -0.0676 0.029 Uiso 1 1 calc R
C531 C 0.7849(4) 0.6574(2) -0.04538(10) 0.0248(9) Uani 1 1 d .
H531 H 0.7905 0.7065 -0.0568 0.030 Uiso 1 1 calc R
C541 C 0.8756(4) 0.6244(2) -0.01949(10) 0.0242(9) Uani 1 1 d .
H541 H 0.9538 0.6471 -0.0110 0.029 Uiso 1 1 calc R
C551 C 0.8295(4) 0.5518(2) -0.00853(10) 0.0241(9) Uani 1 1 d .
H551 H 0.8704 0.5175 0.0087 0.029 Uiso 1 1 calc R
C611 C 0.5249(4) 0.8034(3) 0.10531(10) 0.0273(9) Uani 1 1 d .
H61C H 0.5757 0.8166 0.1275 0.041 Uiso 1 1 calc R
H61D H 0.4861 0.7520 0.1075 0.041 Uiso 1 1 calc R
H61E H 0.4597 0.8431 0.1001 0.041 Uiso 1 1 calc R
C631 C 0.6713(4) 0.8811(2) 0.07470(10) 0.0239(9) Uani 1 1 d .
H63A H 0.6074 0.9219 0.0704 0.036 Uiso 1 1 calc R
H63B H 0.7256 0.8822 0.0559 0.036 Uiso 1 1 calc R
H63C H 0.7212 0.8906 0.0974 0.036 Uiso 1 1 calc R
Ru2 Ru 0.40188(3) 0.032225(19) 0.207527(8) 0.02025(8) Uani 1 1 d .
Cl22 Cl 0.51033(10) 0.15244(7) 0.19456(3) 0.0344(3) Uani 1 1 d .
P32 P 0.45165(9) 0.06777(6) 0.26485(2) 0.0206(2) Uani 1 1 d .
P72 P 0.20757(9) 0.08681(6) 0.20839(2) 0.0173(2) Uani 1 1 d .
O172 O 0.6250(3) -0.0619(2) 0.28586(9) 0.0478(9) Uani 1 1 d .
O272 O 0.5106(3) 0.0825(2) 0.34324(7) 0.0411(8) Uani 1 1 d .
O372 O 0.1083(3) 0.03276(19) 0.13581(7) 0.0362(7) Uani 1 1 d .
O472 O -0.0477(3) 0.1649(2) 0.20061(8) 0.0395(8) Uani 1 1 d .
C42 C 0.3982(4) 0.1669(2) 0.27375(11) 0.0278(10) Uani 1 1 d .
H42A H 0.4378 0.1824 0.2974 0.033 Uiso 1 1 calc R
H42B H 0.4301 0.2027 0.2566 0.033 Uiso 1 1 calc R
C52 C 0.2565(4) 0.1807(3) 0.27252(10) 0.0279(10) Uani 1 1 d .
C62 C 0.1733(4) 0.1178(2) 0.25243(10) 0.0225(9) Uani 1 1 d .
H62A H 0.0864 0.1372 0.2500 0.027 Uiso 1 1 calc R
H62B H 0.1763 0.0705 0.2675 0.027 Uiso 1 1 calc R
C112 C 0.6203(4) 0.0748(3) 0.27794(10) 0.0347(11) Uani 1 1 d .
C122 C 0.6889(4) 0.0070(3) 0.28792(11) 0.0417(13) Uani 1 1 d .
C132 C 0.8169(5) 0.0122(4) 0.29883(13) 0.0602(18) Uani 1 1 d .
H132 H 0.8629 -0.0334 0.3064 0.072 Uiso 1 1 calc R
C142 C 0.8758(5) 0.0834(5) 0.29856(14) 0.067(2) Uani 1 1 d .
H142 H 0.9625 0.0868 0.3063 0.081 Uiso 1 1 calc R
C152 C 0.8127(5) 0.1485(5) 0.28755(13) 0.0654(19) Uani 1 1 d .
H152 H 0.8561 0.1968 0.2867 0.079 Uiso 1 1 calc R
C162 C 0.6830(4) 0.1460(3) 0.27718(11) 0.0423(12) Uani 1 1 d .
H162 H 0.6388 0.1923 0.2698 0.051 Uiso 1 1 calc R
C182 C 0.6606(6) -0.1190(3) 0.31247(13) 0.0577(16) Uani 1 1 d .
H18D H 0.7437 -0.1393 0.3096 0.087 Uiso 1 1 calc R
H18E H 0.6002 -0.1621 0.3103 0.087 Uiso 1 1 calc R
H18F H 0.6622 -0.0947 0.3357 0.087 Uiso 1 1 calc R
C212 C 0.3956(4) 0.0081(3) 0.29972(10) 0.0262(9) Uani 1 1 d .
C222 C 0.4322(4) 0.0208(3) 0.33543(10) 0.0286(10) Uani 1 1 d .
C232 C 0.3866(4) -0.0263(3) 0.36078(11) 0.0374(12) Uani 1 1 d .
H232 H 0.4126 -0.0175 0.3850 0.045 Uiso 1 1 calc R
C242 C 0.3039(5) -0.0857(3) 0.35055(13) 0.0432(13) Uani 1 1 d .
H242 H 0.2732 -0.1178 0.3679 0.052 Uiso 1 1 calc R
C252 C 0.2653(5) -0.0992(3) 0.31551(13) 0.0421(12) Uani 1 1 d .
H252 H 0.2078 -0.1401 0.3086 0.051 Uiso 1 1 calc R
C262 C 0.3113(4) -0.0524(3) 0.29032(12) 0.0317(10) Uani 1 1 d .
H262 H 0.2848 -0.0618 0.2661 0.038 Uiso 1 1 calc R
C282 C 0.5883(5) 0.0811(3) 0.37580(12) 0.0507(14) Uani 1 1 d .
H28D H 0.5383 0.0922 0.3950 0.076 Uiso 1 1 calc R
H28E H 0.6537 0.1208 0.3756 0.076 Uiso 1 1 calc R
H28F H 0.6267 0.0292 0.3793 0.076 Uiso 1 1 calc R
C312 C 0.0795(4) 0.0170(2) 0.19602(11) 0.0256(9) Uani 1 1 d .
C322 C 0.0408(4) 0.0013(3) 0.16074(12) 0.0314(10) Uani 1 1 d .
C332 C -0.0614(5) -0.0471(3) 0.15081(15) 0.0503(14) Uani 1 1 d .
H332 H -0.0879 -0.0566 0.1266 0.060 Uiso 1 1 calc R
C342 C -0.1234(5) -0.0812(3) 0.17619(17) 0.0627(17) Uani 1 1 d .
H342 H -0.1927 -0.1145 0.1695 0.075 Uiso 1 1 calc R
C352 C -0.0860(5) -0.0673(3) 0.21135(16) 0.0538(15) Uani 1 1 d .
H352 H -0.1293 -0.0909 0.2288 0.065 Uiso 1 1 calc R
C362 C 0.0153(4) -0.0187(3) 0.22110(13) 0.0384(11) Uani 1 1 d .
H362 H 0.0412 -0.0096 0.2454 0.046 Uiso 1 1 calc R
C382 C 0.0402(5) 0.0671(3) 0.10538(12) 0.0494(14) Uani 1 1 d .
H38D H -0.0025 0.0259 0.0907 0.074 Uiso 1 1 calc R
H38E H 0.0979 0.0951 0.0919 0.074 Uiso 1 1 calc R
H38F H -0.0215 0.1039 0.1126 0.074 Uiso 1 1 calc R
C412 C 0.1488(4) 0.1684(2) 0.17959(9) 0.0198(8) Uani 1 1 d .
C422 C 0.0260(4) 0.1973(2) 0.17771(10) 0.0270(9) Uani 1 1 d .
C432 C -0.0153(5) 0.2545(3) 0.15345(12) 0.0394(12) Uani 1 1 d .
H432 H -0.0988 0.2729 0.1521 0.047 Uiso 1 1 calc R
C442 C 0.0643(5) 0.2849(3) 0.13134(12) 0.0448(13) Uani 1 1 d .
H442 H 0.0357 0.3248 0.1150 0.054 Uiso 1 1 calc R
C452 C 0.1842(5) 0.2582(3) 0.13272(11) 0.0387(12) Uani 1 1 d .
H452 H 0.2390 0.2793 0.1175 0.046 Uiso 1 1 calc R
C462 C 0.2252(4) 0.2000(2) 0.15658(10) 0.0267(9) Uani 1 1 d .
H462 H 0.3082 0.1812 0.1572 0.032 Uiso 1 1 calc R
C482 C -0.1794(4) 0.1637(3) 0.19123(14) 0.0470(13) Uani 1 1 d .
H48D H -0.2133 0.2163 0.1941 0.070 Uiso 1 1 calc R
H48E H -0.2173 0.1268 0.2065 0.070 Uiso 1 1 calc R
H48F H -0.1983 0.1473 0.1667 0.070 Uiso 1 1 calc R
C512 C 0.4902(4) -0.0276(3) 0.16511(11) 0.0388(12) Uani 1 1 d .
H512 H 0.5316 -0.0007 0.1481 0.047 Uiso 1 1 calc R
C522 C 0.5471(4) -0.0544(3) 0.19846(12) 0.0387(12) Uani 1 1 d .
H522 H 0.6325 -0.0489 0.2076 0.046 Uiso 1 1 calc R
C532 C 0.4528(4) -0.0905(3) 0.21550(12) 0.0351(11) Uani 1 1 d .
H532 H 0.4641 -0.1138 0.2382 0.042 Uiso 1 1 calc R
C542 C 0.3376(4) -0.0861(3) 0.19297(12) 0.0360(11) Uani 1 1 d .
H542 H 0.2590 -0.1052 0.1980 0.043 Uiso 1 1 calc R
C552 C 0.3629(4) -0.0474(3) 0.16144(11) 0.0381(12) Uani 1 1 d .
H552 H 0.3040 -0.0370 0.1415 0.046 Uiso 1 1 calc R
C612 C 0.2275(5) 0.2612(3) 0.25614(13) 0.0436(13) Uani 1 1 d .
H61F H 0.1390 0.2732 0.2566 0.065 Uiso 1 1 calc R
H61G H 0.2465 0.2610 0.2317 0.065 Uiso 1 1 calc R
H61H H 0.2785 0.3010 0.2695 0.065 Uiso 1 1 calc R
C632 C 0.2219(4) 0.1814(3) 0.31030(11) 0.0413(12) Uani 1 1 d .
H63D H 0.2732 0.2203 0.3242 0.062 Uiso 1 1 calc R
H63E H 0.2371 0.1295 0.3208 0.062 Uiso 1 1 calc R
H63F H 0.1336 0.1949 0.3099 0.062 Uiso 1 1 calc R

loop_
_atom_site_aniso_label
_atom_site_aniso_U_11
_atom_site_aniso_U_22
_atom_site_aniso_U_33
_atom_site_aniso_U_23
_atom_site_aniso_U_13
_atom_site_aniso_U_12
Ru1 0.01308(15) 0.01321(15) 0.01449(14) -0.00114(11) 0.00084(11) 0.00050(13)
Cl21 0.0210(5) 0.0171(5) 0.0216(5) 0.0023(4) 0.0024(4) -0.0045(4)
P31 0.0140(5) 0.0130(5) 0.0150(4) 0.0001(4) 0.0003(4) -0.0001(4)
P71 0.0131(5) 0.0143(5) 0.0163(4) 0.0000(4) 0.0001(4) -0.0011(4)
O171 0.0228(15) 0.0177(14) 0.0341(15) 0.0002(12) -0.0034(12) 0.0065(12)
O271 0.0438(18) 0.0215(15) 0.0177(13) -0.0020(11) 0.0006(12) -0.0002(14)
O371 0.0382(18) 0.0312(17) 0.0254(15) -0.0028(13) -0.0110(13) -0.0073(14)
O471 0.0186(15) 0.0385(18) 0.0307(15) 0.0138(13) 0.0063(12) 0.0053(13)
C41 0.0138(19) 0.019(2) 0.0194(19) -0.0012(15) 0.0005(15) 0.0020(16)
C51 0.020(2) 0.020(2) 0.0151(18) -0.0044(15) 0.0004(15) 0.0004(17)
C61 0.018(2) 0.020(2) 0.0156(18) -0.0011(15) -0.0010(15) 0.0010(16)
C111 0.0136(19) 0.018(2) 0.0145(17) -0.0004(14) -0.0006(14) -0.0003(16)
C121 0.021(2) 0.020(2) 0.0187(19) -0.0004(15) -0.0009(15) -0.0011(17)
C131 0.019(2) 0.031(2) 0.033(2) 0.0039(18) -0.0046(17) 0.0054(19)
C141 0.023(2) 0.036(3) 0.029(2) 0.0013(19) -0.0063(17) -0.008(2)
C151 0.028(2) 0.021(2) 0.022(2) -0.0034(16) -0.0020(17) -0.0061(18)
C161 0.018(2) 0.024(2) 0.0160(18) 0.0011(15) 0.0007(15) -0.0009(17)
C181 0.039(3) 0.023(2) 0.039(3) 0.0071(19) -0.003(2) 0.007(2)
C211 0.0133(19) 0.0145(19) 0.0202(18) 0.0023(15) 0.0015(14) 0.0024(15)
C221 0.024(2) 0.016(2) 0.023(2) -0.0009(15) 0.0043(16) 0.0025(17)
C231 0.040(3) 0.026(2) 0.023(2) 0.0037(17) 0.0095(18) 0.005(2)
C241 0.037(3) 0.022(2) 0.035(2) 0.0115(19) 0.0112(19) 0.000(2)
C251 0.025(2) 0.016(2) 0.036(2) 0.0010(17) 0.0023(18) -0.0026(18)
C261 0.020(2) 0.022(2) 0.024(2) -0.0030(16) 0.0003(16) 0.0004(17)
C281 0.051(3) 0.037(3) 0.030(2) -0.002(2) -0.005(2) -0.011(2)
C311 0.0119(19) 0.0152(19) 0.025(2) -0.0012(15) 0.0019(15) 0.0008(16)
C321 0.022(2) 0.019(2) 0.031(2) -0.0044(17) 0.0007(17) -0.0007(18)
C331 0.024(2) 0.027(2) 0.052(3) -0.011(2) -0.005(2) -0.006(2)
C341 0.035(3) 0.027(2) 0.060(3) 0.002(2) 0.011(2) -0.014(2)
C351 0.033(3) 0.027(2) 0.040(3) 0.0086(19) 0.009(2) -0.003(2)
C361 0.018(2) 0.023(2) 0.025(2) 0.0014(16) 0.0043(16) 0.0003(17)
C381 0.046(3) 0.047(3) 0.043(3) -0.009(2) -0.023(2) 0.004(3)
C411 0.0162(19) 0.017(2) 0.0168(18) -0.0021(15) -0.0022(14) 0.0006(16)
C421 0.021(2) 0.024(2) 0.0162(18) -0.0019(16) -0.0021(15) 0.0025(17)
C431 0.019(2) 0.027(2) 0.027(2) -0.0017(17) -0.0021(16) 0.0051(18)
C441 0.029(2) 0.021(2) 0.039(2) 0.0044(18) -0.0071(19) 0.0045(19)
C451 0.037(3) 0.025(2) 0.031(2) 0.0108(18) -0.0017(19) -0.006(2)
C461 0.022(2) 0.023(2) 0.024(2) 0.0032(16) -0.0001(16) -0.0030(18)
C481 0.022(2) 0.046(3) 0.037(2) 0.010(2) 0.0071(19) 0.005(2)
C511 0.029(2) 0.016(2) 0.026(2) -0.0097(16) 0.0055(17) 0.0008(18)
C521 0.022(2) 0.033(2) 0.0179(19) -0.0093(17) 0.0003(16) 0.0050(19)
C531 0.030(2) 0.026(2) 0.0195(19) -0.0007(16) 0.0108(17) 0.0033(19)
C541 0.016(2) 0.034(2) 0.024(2) -0.0100(17) 0.0075(16) -0.0002(18)
C551 0.026(2) 0.023(2) 0.024(2) -0.0087(16) 0.0046(16) 0.0094(18)
C611 0.025(2) 0.036(3) 0.021(2) -0.0051(18) 0.0033(17) 0.005(2)
C631 0.027(2) 0.018(2) 0.025(2) -0.0052(16) -0.0047(17) 0.0023(18)
Ru2 0.01707(17) 0.02576(18) 0.01760(16) 0.00088(13) 0.00069(12) 0.00461(14)
Cl22 0.0233(5) 0.0502(7) 0.0290(5) 0.0142(5) 0.0002(4) -0.0099(5)
P32 0.0181(5) 0.0259(6) 0.0170(5) 0.0026(4) -0.0009(4) -0.0008(4)
P72 0.0153(5) 0.0188(5) 0.0175(5) -0.0001(4) 0.0006(4) -0.0003(4)
O172 0.042(2) 0.054(2) 0.046(2) 0.0094(17) -0.0025(16) 0.0205(19)
O272 0.0320(18) 0.067(2) 0.0219(15) 0.0019(15) -0.0056(13) -0.0090(17)
O372 0.0307(17) 0.050(2) 0.0261(15) -0.0101(14) -0.0031(13) 0.0026(16)
O472 0.0146(15) 0.062(2) 0.0419(18) 0.0065(16) 0.0035(13) 0.0111(15)
C42 0.032(2) 0.027(2) 0.025(2) -0.0018(17) 0.0066(18) -0.0083(19)
C52 0.033(2) 0.028(2) 0.022(2) -0.0029(17) 0.0024(17) 0.001(2)
C62 0.021(2) 0.024(2) 0.023(2) 0.0021(16) 0.0035(16) 0.0025(17)
C112 0.023(2) 0.063(3) 0.017(2) -0.002(2) -0.0012(17) -0.003(2)
C122 0.028(3) 0.068(4) 0.028(2) 0.008(2) 0.0013(19) 0.012(3)
C132 0.029(3) 0.114(6) 0.037(3) 0.014(3) 0.000(2) 0.019(3)
C142 0.018(3) 0.138(7) 0.043(3) 0.016(4) -0.004(2) -0.014(4)
C152 0.041(3) 0.118(6) 0.035(3) 0.008(3) -0.004(2) -0.035(4)
C162 0.025(2) 0.071(4) 0.030(2) 0.003(2) 0.0003(19) -0.016(3)
C182 0.075(4) 0.055(4) 0.042(3) 0.006(3) 0.000(3) 0.032(3)
C212 0.024(2) 0.031(2) 0.023(2) 0.0063(17) 0.0040(17) 0.0076(19)
C222 0.021(2) 0.042(3) 0.024(2) 0.0053(19) 0.0039(17) 0.012(2)
C232 0.036(3) 0.052(3) 0.025(2) 0.015(2) 0.0104(19) 0.021(2)
C242 0.044(3) 0.040(3) 0.050(3) 0.022(2) 0.022(2) 0.014(3)
C252 0.047(3) 0.031(3) 0.051(3) 0.009(2) 0.017(2) -0.001(2)
C262 0.032(3) 0.026(2) 0.037(2) 0.0065(19) 0.0067(19) 0.004(2)
C282 0.048(3) 0.069(4) 0.030(3) -0.010(2) -0.014(2) 0.015(3)
C312 0.014(2) 0.022(2) 0.040(2) -0.0040(18) 0.0034(17) 0.0012(17)
C322 0.019(2) 0.032(2) 0.043(3) -0.016(2) -0.0011(19) 0.0018(19)
C332 0.030(3) 0.058(4) 0.062(3) -0.032(3) 0.004(2) -0.013(3)
C342 0.038(3) 0.052(4) 0.099(5) -0.032(3) 0.010(3) -0.025(3)
C352 0.043(3) 0.039(3) 0.082(4) -0.006(3) 0.018(3) -0.020(3)
C362 0.033(3) 0.030(3) 0.053(3) 0.002(2) 0.007(2) -0.007(2)
C382 0.052(3) 0.054(3) 0.037(3) -0.014(2) -0.014(2) 0.011(3)
C412 0.021(2) 0.021(2) 0.0178(18) -0.0029(15) -0.0002(15) 0.0029(17)
C422 0.025(2) 0.029(2) 0.026(2) -0.0069(18) 0.0010(17) 0.0087(19)
C432 0.041(3) 0.036(3) 0.037(3) -0.004(2) -0.011(2) 0.020(2)
C442 0.065(4) 0.035(3) 0.030(2) 0.008(2) -0.015(2) 0.010(3)
C452 0.047(3) 0.041(3) 0.027(2) 0.010(2) -0.002(2) -0.005(2)
C462 0.028(2) 0.030(2) 0.022(2) -0.0004(17) -0.0011(17) 0.0003(19)
C482 0.021(2) 0.056(3) 0.063(3) -0.002(3) -0.003(2) 0.005(2)
C512 0.036(3) 0.052(3) 0.030(2) -0.007(2) 0.011(2) 0.020(2)
C522 0.029(3) 0.045(3) 0.041(3) -0.010(2) 0.004(2) 0.020(2)
C532 0.038(3) 0.028(2) 0.039(2) -0.0045(19) 0.001(2) 0.015(2)
C542 0.035(3) 0.029(3) 0.044(3) -0.014(2) 0.001(2) 0.008(2)
C552 0.044(3) 0.041(3) 0.028(2) -0.013(2) -0.004(2) 0.019(2)
C612 0.059(3) 0.021(2) 0.048(3) -0.006(2) -0.008(2) 0.010(2)
C632 0.035(3) 0.059(3) 0.030(2) -0.016(2) 0.003(2) 0.003(2)

loop_
_atom_type_symbol
_atom_type_description
_atom_type_scat_dispersion_real
_atom_type_scat_dispersion_imag
_atom_type_scat_source
C C 0.0033 0.0016 'International Tables Vol C Tables 4.2.6.8 and 6.1.1.4'
H H 0.0000 0.0000 'International Tables Vol C Tables 4.2.6.8 and 6.1.1.4'
Cl Cl 0.1484 0.1585 'International Tables Vol C Tables 4.2.6.8 and 6.1.1.4'
O O 0.0106 0.0060 'International Tables Vol C Tables 4.2.6.8 and 6.1.1.4'
P P 0.1023 0.0942 'International Tables Vol C Tables 4.2.6.8 and 6.1.1.4'
Ru Ru -1.2594 0.8363 'International Tables Vol C Tables 4.2.6.8 and 6.1.1.4'

loop_
_geom_angle_atom_site_label_1
_geom_angle_atom_site_label_2
_geom_angle_atom_site_label_3
_geom_angle
C531 Ru1 C541 38.10(15)
C531 Ru1 C551 63.26(15)
C541 Ru1 C551 37.54(15)
C531 Ru1 C511 62.62(15)
C541 Ru1 C511 62.39(15)
C551 Ru1 C511 37.33(14)
C531 Ru1 C521 37.88(15)
C541 Ru1 C521 62.73(14)
C551 Ru1 C521 62.18(14)
C511 Ru1 C521 36.55(15)
C531 Ru1 P71 118.61(11)
C541 Ru1 P71 93.67(10)
C551 Ru1 P71 104.00(10)
C511 Ru1 P71 139.66(11)
C521 Ru1 P71 155.38(11)
C531 Ru1 P31 102.17(11)
C541 Ru1 P31 134.60(11)
C551 Ru1 P31 162.68(10)
C511 Ru1 P31 129.08(11)
C521 Ru1 P31 100.66(11)
P71 Ru1 P31 91.09(3)
C531 Ru1 Cl21 151.95(11)
C541 Ru1 Cl21 137.96(11)
C551 Ru1 Cl21 101.67(11)
C511 Ru1 Cl21 90.80(11)
C521 Ru1 Cl21 114.76(11)
P71 Ru1 Cl21 87.10(3)
P31 Ru1 Cl21 87.34(3)
C211 P31 C111 100.08(16)
C211 P31 C41 107.05(17)
C111 P31 C41 99.33(16)
C211 P31 Ru1 119.48(12)
C111 P31 Ru1 113.82(12)
C41 P31 Ru1 114.40(12)
C311 P71 C411 104.65(17)
C311 P71 C61 104.89(17)
C411 P71 C61 102.71(16)
C311 P71 Ru1 118.44(12)
C411 P71 Ru1 109.74(12)
C61 P71 Ru1 114.83(12)
C121 O171 C181 117.0(3)
C221 O271 C281 117.5(3)
C321 O371 C381 117.8(4)
C421 O471 C481 119.0(3)
C51 C41 P31 126.0(3)
C51 C41 H41A 105.8
P31 C41 H41A 105.8
C51 C41 H41B 105.8
P31 C41 H41B 105.8
H41A C41 H41B 106.2
C631 C51 C61 110.7(3)
C631 C51 C611 106.8(3)
C61 C51 C611 105.7(3)
C631 C51 C41 113.7(3)
C61 C51 C41 114.7(3)
C611 C51 C41 104.4(3)
C51 C61 P71 118.8(2)
C51 C61 H61A 107.6
P71 C61 H61A 107.6
C51 C61 H61B 107.6
P71 C61 H61B 107.6
H61A C61 H61B 107.1
C121 C111 C161 117.2(3)
C121 C111 P31 124.0(3)
C161 C111 P31 118.7(3)
O171 C121 C131 121.7(3)
O171 C121 C111 117.2(3)
C131 C121 C111 121.0(4)
C141 C131 C121 120.0(4)
C141 C131 H131 120.0
C121 C131 H131 120.0
C151 C141 C131 120.5(4)
C151 C141 H141 119.8
C131 C141 H141 119.8
C141 C151 C161 119.5(4)
C141 C151 H151 120.2
C161 C151 H151 120.2
C151 C161 C111 121.8(4)
C151 C161 H161 119.1
C111 C161 H161 119.1
O171 C181 H18A 109.5
O171 C181 H18B 109.5
H18A C181 H18B 109.5
O171 C181 H18C 109.5
H18A C181 H18C 109.5
H18B C181 H18C 109.5
C261 C211 C221 116.5(3)
C261 C211 P31 123.0(3)
C221 C211 P31 120.4(3)
O271 C221 C231 121.9(3)
O271 C221 C211 116.3(3)
C231 C221 C211 121.8(4)
C241 C231 C221 119.5(4)
C241 C231 H231 120.2
C221 C231 H231 120.2
C251 C241 C231 120.4(4)
C251 C241 H241 119.8
C231 C241 H241 119.8
C241 C251 C261 119.3(4)
C241 C251 H251 120.3
C261 C251 H251 120.3
C251 C261 C211 122.4(4)
C251 C261 H261 118.8
C211 C261 H261 118.8
O271 C281 H28A 109.5
O271 C281 H28B 109.5
H28A C281 H28B 109.5
O271 C281 H28C 109.5
H28A C281 H28C 109.5
H28B C281 H28C 109.5
C361 C311 C321 118.4(4)
C361 C311 P71 118.7(3)
C321 C311 P71 122.8(3)
O371 C321 C331 124.0(4)
O371 C321 C311 116.0(3)
C331 C321 C311 120.0(4)
C341 C331 C321 120.0(4)
C341 C331 H331 120.0
C321 C331 H331 120.0
C351 C341 C331 120.6(4)
C351 C341 H341 119.7
C331 C341 H341 119.7
C341 C351 C361 119.3(4)
C341 C351 H351 120.3
C361 C351 H351 120.3
C311 C361 C351 121.6(4)
C311 C361 H361 119.2
C351 C361 H361 119.2
O371 C381 H38A 109.5
O371 C381 H38B 109.5
H38A C381 H38B 109.5
O371 C381 H38C 109.5
H38A C381 H38C 109.5
H38B C381 H38C 109.5
C461 C411 C421 117.2(3)
C461 C411 P71 120.5(3)
C421 C411 P71 121.9(3)
O471 C421 C431 122.1(4)
O471 C421 C411 116.2(3)
C431 C421 C411 121.8(4)
C441 C431 C421 119.5(4)
C441 C431 H431 120.3
C421 C431 H431 120.3
C431 C441 C451 120.2(4)
C431 C441 H441 119.9
C451 C441 H441 119.9
C441 C451 C461 120.3(4)
C441 C451 H451 119.9
C461 C451 H451 119.9
C451 C461 C411 121.1(4)
C451 C461 H461 119.5
C411 C461 H461 119.5
O471 C481 H48A 109.5
O471 C481 H48B 109.5
H48A C481 H48B 109.5
O471 C481 H48C 109.5
H48A C481 H48C 109.5
H48B C481 H48C 109.5
C521 C511 C551 109.1(4)
C521 C511 Ru1 71.9(2)
C551 C511 Ru1 71.0(2)
C521 C511 H511 125.5
C551 C511 H511 125.5
Ru1 C511 H511 123.3
C511 C521 C531 107.9(3)
C511 C521 Ru1 71.5(2)
C531 C521 Ru1 69.0(2)
C511 C521 H521 126.0
C531 C521 H521 126.0
Ru1 C521 H521 125.0
C541 C531 C521 107.3(4)
C541 C531 Ru1 71.3(2)
C521 C531 Ru1 73.1(2)
C541 C531 H531 126.4
C521 C531 H531 126.4
Ru1 C531 H531 121.0
C551 C541 C531 108.4(4)
C551 C541 Ru1 72.4(2)
C531 C541 Ru1 70.6(2)
C551 C541 H541 125.8
C531 C541 H541 125.8
Ru1 C541 H541 122.9
C541 C551 C511 107.3(4)
C541 C551 Ru1 70.1(2)
C511 C551 Ru1 71.7(2)
C541 C551 H551 126.4
C511 C551 H551 126.4
Ru1 C551 H551 123.5
C51 C611 H61C 109.5
C51 C611 H61D 109.5
H61C C611 H61D 109.5
C51 C611 H61E 109.5
H61C C611 H61E 109.5
H61D C611 H61E 109.5
C51 C631 H63A 109.5
C51 C631 H63B 109.5
H63A C631 H63B 109.5
C51 C631 H63C 109.5
H63A C631 H63C 109.5
H63B C631 H63C 109.5
C532 Ru2 C542 38.20(16)
C532 Ru2 C522 37.58(18)
C542 Ru2 C522 63.37(18)
C532 Ru2 C512 62.49(18)
C542 Ru2 C512 62.65(19)
C522 Ru2 C512 37.44(16)
C532 Ru2 C552 62.91(17)
C542 Ru2 C552 37.79(17)
C522 Ru2 C552 62.52(17)
C512 Ru2 C552 36.81(17)
C532 Ru2 P32 95.42(12)
C542 Ru2 P32 121.53(13)
C522 Ru2 P32 103.80(12)
C512 Ru2 P32 138.76(12)
C552 Ru2 P32 157.81(13)
C532 Ru2 P72 127.10(13)
C542 Ru2 P72 96.65(12)
C522 Ru2 P72 159.72(13)
C512 Ru2 P72 131.83(12)
C552 Ru2 P72 99.90(12)
P32 Ru2 P72 89.40(4)
C532 Ru2 Cl22 135.87(13)
C542 Ru2 Cl22 150.42(13)
C522 Ru2 Cl22 99.44(14)
C512 Ru2 Cl22 88.88(14)
C552 Ru2 Cl22 113.71(14)
P32 Ru2 Cl22 84.72(4)
P72 Ru2 Cl22 97.02(4)
C42 P32 C112 102.3(2)
C42 P32 C212 103.83(19)
C112 P32 C212 103.86(19)
C42 P32 Ru2 112.42(13)
C112 P32 Ru2 113.18(14)
C212 P32 Ru2 119.43(14)
C412 P72 C312 98.12(18)
C412 P72 C62 103.77(17)
C312 P72 C62 101.23(18)
C412 P72 Ru2 123.23(13)
C312 P72 Ru2 113.04(13)
C62 P72 Ru2 114.27(13)
C122 O172 C182 117.2(4)
C222 O272 C282 117.8(4)
C322 O372 C382 117.5(4)
C422 O472 C482 118.9(3)
C52 C42 P32 117.9(3)
C52 C42 H42A 107.8
P32 C42 H42A 107.8
C52 C42 H42B 107.8
P32 C42 H42B 107.8
H42A C42 H42B 107.2
C612 C52 C632 108.6(4)
C612 C52 C42 107.7(4)
C632 C52 C42 108.8(3)
C612 C52 C62 110.0(3)
C632 C52 C62 106.4(4)
C42 C52 C62 115.1(3)
C52 C62 P72 119.1(3)
C52 C62 H62A 107.5
P72 C62 H62A 107.5
C52 C62 H62B 107.5
P72 C62 H62B 107.5
H62A C62 H62B 107.0
C162 C112 C122 118.9(4)
C162 C112 P32 121.3(4)
C122 C112 P32 119.7(4)
O172 C122 C132 123.2(5)
O172 C122 C112 116.7(4)
C132 C122 C112 120.0(6)
C142 C132 C122 119.7(6)
C142 C132 H132 120.1
C122 C132 H132 120.1
C152 C142 C132 121.1(5)
C152 C142 H142 119.4
C132 C142 H142 119.4
C142 C152 C162 120.8(6)
C142 C152 H152 119.6
C162 C152 H152 119.6
C112 C162 C152 119.3(6)
C112 C162 H162 120.4
C152 C162 H162 120.4
O172 C182 H18D 109.5
O172 C182 H18E 109.5
H18D C182 H18E 109.5
O172 C182 H18F 109.5
H18D C182 H18F 109.5
H18E C182 H18F 109.5
C222 C212 C262 117.9(4)
C222 C212 P32 123.1(3)
C262 C212 P32 119.0(3)
O272 C222 C232 123.7(4)
O272 C222 C212 115.6(4)
C232 C222 C212 120.7(4)
C242 C232 C222 119.8(4)
C242 C232 H232 120.1
C222 C232 H232 120.1
C252 C242 C232 120.8(4)
C252 C242 H242 119.6
C232 C242 H242 119.6
C242 C252 C262 119.3(5)
C242 C252 H252 120.4
C262 C252 H252 120.4
C252 C262 C212 121.5(4)
C252 C262 H262 119.2
C212 C262 H262 119.2
O272 C282 H28D 109.5
O272 C282 H28E 109.5
H28D C282 H28E 109.5
O272 C282 H28F 109.5
H28D C282 H28F 109.5
H28E C282 H28F 109.5
C362 C312 C322 118.0(4)
C362 C312 P72 121.7(3)
C322 C312 P72 120.2(3)
O372 C322 C312 118.4(4)
O372 C322 C332 120.6(4)
C312 C322 C332 121.0(4)
C342 C332 C322 119.6(5)
C342 C332 H332 120.2
C322 C332 H332 120.2
C332 C342 C352 120.5(5)
C332 C342 H342 119.8
C352 C342 H342 119.8
C342 C352 C362 119.7(5)
C342 C352 H352 120.2
C362 C352 H352 120.2
C352 C362 C312 121.2(5)
C352 C362 H362 119.4
C312 C362 H362 119.4
O372 C382 H38D 109.5
O372 C382 H38E 109.5
H38D C382 H38E 109.5
O372 C382 H38F 109.5
H38D C382 H38F 109.5
H38E C382 H38F 109.5
C462 C412 C422 117.3(4)
C462 C412 P72 119.1(3)
C422 C412 P72 123.4(3)
O472 C422 C432 123.3(4)
O472 C422 C412 116.2(4)
C432 C422 C412 120.4(4)
C442 C432 C422 120.3(4)
C442 C432 H432 119.9
C422 C432 H432 119.9
C452 C442 C432 120.4(4)
C452 C442 H442 119.8
C432 C442 H442 119.8
C442 C452 C462 119.4(4)
C442 C452 H452 120.3
C462 C452 H452 120.3
C412 C462 C452 122.1(4)
C412 C462 H462 119.0
C452 C462 H462 119.0
O472 C482 H48D 109.5
O472 C482 H48E 109.5
H48D C482 H48E 109.5
O472 C482 H48F 109.5
H48D C482 H48F 109.5
H48E C482 H48F 109.5
C552 C512 C522 109.0(4)
C552 C512 Ru2 71.7(2)
C522 C512 Ru2 70.7(2)
C552 C512 H512 125.5
C522 C512 H512 125.5
Ru2 C512 H512 123.7
C532 C522 C512 107.2(4)
C532 C522 Ru2 69.9(2)
C512 C522 Ru2 71.8(2)
C532 C522 H522 126.4
C512 C522 H522 126.4
Ru2 C522 H522 123.5
C522 C532 C542 108.7(4)
C522 C532 Ru2 72.5(3)
C542 C532 Ru2 71.2(3)
C522 C532 H532 125.6
C542 C532 H532 125.6
Ru2 C532 H532 122.3
C532 C542 C552 107.2(4)
C532 C542 Ru2 70.6(3)
C552 C542 Ru2 72.7(3)
C532 C542 H542 126.4
C552 C542 H542 126.4
Ru2 C542 H542 122.0
C512 C552 C542 108.0(4)
C512 C552 Ru2 71.5(2)
C542 C552 Ru2 69.5(2)
C512 C552 H552 126.0
C542 C552 H552 126.0
Ru2 C552 H552 124.5
C52 C612 H61F 109.5
C52 C612 H61G 109.5
H61F C612 H61G 109.5
C52 C612 H61H 109.5
H61F C612 H61H 109.5
H61G C612 H61H 109.5
C52 C632 H63D 109.5
C52 C632 H63E 109.5
H63D C632 H63E 109.5
C52 C632 H63F 109.5
H63D C632 H63F 109.5
H63E C632 H63F 109.5

loop_
_geom_bond_atom_site_label_1
_geom_bond_atom_site_label_2
_geom_bond_distance
Ru1 C531 2.178(4)
Ru1 C541 2.187(4)
Ru1 C551 2.218(4)
Ru1 C511 2.228(4)
Ru1 C521 2.232(4)
Ru1 P71 2.2610(9)
Ru1 P31 2.2891(10)
Ru1 Cl21 2.4512(9)
P31 C211 1.842(4)
P31 C111 1.844(4)
P31 C41 1.857(4)
P71 C311 1.833(4)
P71 C411 1.838(4)
P71 C61 1.839(4)
O171 C121 1.379(5)
O171 C181 1.425(5)
O271 C221 1.372(5)
O271 C281 1.416(5)
O371 C321 1.360(5)
O371 C381 1.430(5)
O471 C421 1.372(5)
O471 C481 1.412(5)
C41 C51 1.564(5)
C41 H41A 0.9900
C41 H41B 0.9900
C51 C631 1.525(5)
C51 C61 1.543(5)
C51 C611 1.545(5)
C61 H61A 0.9900
C61 H61B 0.9900
C111 C121 1.398(5)
C111 C161 1.401(5)
C121 C131 1.393(5)
C131 C141 1.381(6)
C131 H131 0.9500
C141 C151 1.373(6)
C141 H141 0.9500
C151 C161 1.388(5)
C151 H151 0.9500
C161 H161 0.9500
C181 H18A 0.9800
C181 H18B 0.9800
C181 H18C 0.9800
C211 C261 1.394(5)
C211 C221 1.400(5)
C221 C231 1.385(6)
C231 C241 1.381(6)
C231 H231 0.9500
C241 C251 1.378(6)
C241 H241 0.9500
C251 C261 1.381(6)
C251 H251 0.9500
C261 H261 0.9500
C281 H28A 0.9800
C281 H28B 0.9800
C281 H28C 0.9800
C311 C361 1.383(5)
C311 C321 1.408(5)
C321 C331 1.390(6)
C331 C341 1.382(7)
C331 H331 0.9500
C341 C351 1.377(6)
C341 H341 0.9500
C351 C361 1.387(6)
C351 H351 0.9500
C361 H361 0.9500
C381 H38A 0.9800
C381 H38B 0.9800
C381 H38C 0.9800
C411 C461 1.390(5)
C411 C421 1.402(5)
C421 C431 1.385(5)
C431 C441 1.373(6)
C431 H431 0.9500
C441 C451 1.377(6)
C441 H441 0.9500
C451 C461 1.386(6)
C451 H451 0.9500
C461 H461 0.9500
C481 H48A 0.9800
C481 H48B 0.9800
C481 H48C 0.9800
C511 C521 1.399(6)
C511 C551 1.423(5)
C511 H511 0.9500
C521 C531 1.432(6)
C521 H521 0.9500
C531 C541 1.425(6)
C531 H531 0.9500
C541 C551 1.417(6)
C541 H541 0.9500
C551 H551 0.9500
C611 H61C 0.9800
C611 H61D 0.9800
C611 H61E 0.9800
C631 H63A 0.9800
C631 H63B 0.9800
C631 H63C 0.9800
Ru2 C532 2.178(4)
Ru2 C542 2.186(5)
Ru2 C522 2.212(4)
Ru2 C512 2.226(4)
Ru2 C552 2.228(4)
Ru2 P32 2.2790(10)
Ru2 P72 2.2991(10)
Ru2 Cl22 2.4430(11)
P32 C42 1.833(4)
P32 C112 1.834(4)
P32 C212 1.838(4)
P72 C412 1.843(4)
P72 C312 1.844(4)
P72 C62 1.846(4)
O172 C122 1.360(6)
O172 C182 1.429(6)
O272 C222 1.362(5)
O272 C282 1.418(5)
O372 C322 1.376(5)
O372 C382 1.428(5)
O472 C422 1.368(5)
O472 C482 1.425(5)
C42 C52 1.543(6)
C42 H42A 0.9900
C42 H42B 0.9900
C52 C612 1.527(6)
C52 C632 1.536(6)
C52 C62 1.546(6)
C62 H62A 0.9900
C62 H62B 0.9900
C112 C162 1.393(7)
C112 C122 1.403(7)
C122 C132 1.397(7)
C132 C142 1.373(9)
C132 H132 0.9500
C142 C152 1.345(9)
C142 H142 0.9500
C152 C162 1.410(7)
C152 H152 0.9500
C162 H162 0.9500
C182 H18D 0.9800
C182 H18E 0.9800
C182 H18F 0.9800
C212 C222 1.394(6)
C212 C262 1.395(6)
C222 C232 1.394(6)
C232 C242 1.377(7)
C232 H232 0.9500
C242 C252 1.376(7)
C242 H242 0.9500
C252 C262 1.389(6)
C252 H252 0.9500
C262 H262 0.9500
C282 H28D 0.9800
C282 H28E 0.9800
C282 H28F 0.9800
C312 C362 1.389(6)
C312 C322 1.392(6)
C322 C332 1.395(6)
C332 C342 1.373(8)
C332 H332 0.9500
C342 C352 1.379(8)
C342 H342 0.9500
C352 C362 1.389(7)
C352 H352 0.9500
C362 H362 0.9500
C382 H38D 0.9800
C382 H38E 0.9800
C382 H38F 0.9800
C412 C462 1.385(6)
C412 C422 1.408(5)
C422 C432 1.385(6)
C432 C442 1.377(7)
C432 H432 0.9500
C442 C452 1.368(7)
C442 H442 0.9500
C452 C462 1.385(6)
C452 H452 0.9500
C462 H462 0.9500
C482 H48D 0.9800
C482 H48E 0.9800
C482 H48F 0.9800
C512 C552 1.406(7)
C512 C522 1.425(6)
C512 H512 0.9500
C522 C532 1.415(7)
C522 H522 0.9500
C532 C542 1.428(6)
C532 H532 0.9500
C542 C552 1.430(7)
C542 H542 0.9500
C552 H552 0.9500
C612 H61F 0.9800
C612 H61G 0.9800
C612 H61H 0.9800
C632 H63D 0.9800
C632 H63E 0.9800
C632 H63F 0.9800

loop_
_geom_torsion_atom_site_label_1
_geom_torsion_atom_site_label_2
_geom_torsion_atom_site_label_3
_geom_torsion_atom_site_label_4
_geom_torsion
C531 Ru1 P31 C211 -28.24(17)
C541 Ru1 P31 C211 -4.9(2)
C551 Ru1 P31 C211 -59.5(4)
C511 Ru1 P31 C211 -92.72(19)
C521 Ru1 P31 C211 -66.89(17)
P71 Ru1 P31 C211 91.37(14)
Cl21 Ru1 P31 C211 178.41(13)
C531 Ru1 P31 C111 89.74(17)
C541 Ru1 P31 C111 113.11(19)
C551 Ru1 P31 C111 58.5(4)
C511 Ru1 P31 C111 25.26(19)
C521 Ru1 P31 C111 51.10(17)
P71 Ru1 P31 C111 -150.65(13)
Cl21 Ru1 P31 C111 -63.61(13)
C531 Ru1 P31 C41 -157.01(17)
C541 Ru1 P31 C41 -133.64(19)
C551 Ru1 P31 C41 171.7(4)
C511 Ru1 P31 C41 138.51(19)
C521 Ru1 P31 C41 164.35(17)
P71 Ru1 P31 C41 -37.40(14)
Cl21 Ru1 P31 C41 49.64(14)
C531 Ru1 P71 C311 26.30(19)
C541 Ru1 P71 C311 56.61(18)
C551 Ru1 P71 C311 93.20(18)
C511 Ru1 P71 C311 106.7(2)
C521 Ru1 P71 C311 40.8(3)
P31 Ru1 P71 C311 -78.22(14)
Cl21 Ru1 P71 C311 -165.50(14)
C531 Ru1 P71 C411 -93.70(18)
C541 Ru1 P71 C411 -63.38(17)
C551 Ru1 P71 C411 -26.79(17)
C511 Ru1 P71 C411 -13.3(2)
C521 Ru1 P71 C411 -79.2(3)
P31 Ru1 P71 C411 161.79(13)
Cl21 Ru1 P71 C411 74.51(13)
C531 Ru1 P71 C61 151.23(18)
C541 Ru1 P71 C61 -178.45(17)
C551 Ru1 P71 C61 -141.86(17)
C511 Ru1 P71 C61 -128.4(2)
C521 Ru1 P71 C61 165.8(3)
P31 Ru1 P71 C61 46.72(14)
Cl21 Ru1 P71 C61 -40.56(14)
C211 P31 C41 C51 -90.8(3)
C111 P31 C41 C51 165.6(3)
Ru1 P31 C41 C51 44.0(4)
P31 C41 C51 C631 81.6(4)
P31 C41 C51 C61 -47.2(5)
P31 C41 C51 C611 -162.4(3)
C631 C51 C61 P71 -75.1(4)
C611 C51 C61 P71 169.6(3)
C41 C51 C61 P71 55.2(4)
C311 P71 C61 C51 68.6(3)
C411 P71 C61 C51 177.8(3)
Ru1 P71 C61 C51 -63.1(3)
C211 P31 C111 C121 -43.9(3)
C41 P31 C111 C121 65.4(3)
Ru1 P31 C111 C121 -172.6(3)
C211 P31 C111 C161 133.8(3)
C41 P31 C111 C161 -116.9(3)
Ru1 P31 C111 C161 5.1(3)
C181 O171 C121 C131 -35.5(5)
C181 O171 C121 C111 146.7(4)
C161 C111 C121 O171 177.6(3)
P31 C111 C121 O171 -4.7(5)
C161 C111 C121 C131 -0.3(5)
P31 C111 C121 C131 177.5(3)
O171 C121 C131 C141 -177.5(4)
C111 C121 C131 C141 0.2(6)
C121 C131 C141 C151 -0.3(6)
C131 C141 C151 C161 0.5(6)
C141 C151 C161 C111 -0.5(6)
C121 C111 C161 C151 0.4(5)
P31 C111 C161 C151 -177.4(3)
C111 P31 C211 C261 120.4(3)
C41 P31 C211 C261 17.3(4)
Ru1 P31 C211 C261 -114.7(3)
C111 P31 C211 C221 -55.9(3)
C41 P31 C211 C221 -159.0(3)
Ru1 P31 C211 C221 69.0(3)
C281 O271 C221 C231 -41.7(6)
C281 O271 C221 C211 140.6(4)
C261 C211 C221 O271 179.9(3)
P31 C211 C221 O271 -3.5(5)
C261 C211 C221 C231 2.1(6)
P31 C211 C221 C231 178.7(3)
O271 C221 C231 C241 -178.7(4)
C211 C221 C231 C241 -1.1(6)
C221 C231 C241 C251 -0.2(7)
C231 C241 C251 C261 0.4(6)
C241 C251 C261 C211 0.7(6)
C221 C211 C261 C251 -2.0(6)
P31 C211 C261 C251 -178.4(3)
C411 P71 C311 C361 133.9(3)
C61 P71 C311 C361 -118.4(3)
Ru1 P71 C311 C361 11.3(4)
C411 P71 C311 C321 -43.0(4)
C61 P71 C311 C321 64.7(3)
Ru1 P71 C311 C321 -165.6(3)
C381 O371 C321 C331 -22.5(6)
C381 O371 C321 C311 158.0(4)
C361 C311 C321 O371 179.1(3)
P71 C311 C321 O371 -4.0(5)
C361 C311 C321 C331 -0.5(6)
P71 C311 C321 C331 176.5(3)
O371 C321 C331 C341 -178.7(4)
C311 C321 C331 C341 0.8(6)
C321 C331 C341 C351 0.4(7)
C331 C341 C351 C361 -1.9(7)
C321 C311 C361 C351 -1.1(6)
P71 C311 C361 C351 -178.1(3)
C341 C351 C361 C311 2.3(6)
C311 P71 C411 C461 144.3(3)
C61 P71 C411 C461 34.9(3)
Ru1 P71 C411 C461 -87.6(3)
C311 P71 C411 C421 -42.4(3)
C61 P71 C411 C421 -151.8(3)
Ru1 P71 C411 C421 85.6(3)
C481 O471 C421 C431 -21.5(6)
C481 O471 C421 C411 158.6(4)
C461 C411 C421 O471 -180.0(3)
P71 C411 C421 O471 6.5(5)
C461 C411 C421 C431 0.0(5)
P71 C411 C421 C431 -173.5(3)
O471 C421 C431 C441 179.8(4)
C411 C421 C431 C441 -0.2(6)
C421 C431 C441 C451 -0.3(6)
C431 C441 C451 C461 1.0(6)
C441 C451 C461 C411 -1.2(6)
C421 C411 C461 C451 0.7(6)
P71 C411 C461 C451 174.2(3)
C531 Ru1 C511 C521 -37.4(2)
C541 Ru1 C511 C521 -80.6(3)
C551 Ru1 C511 C521 -118.4(4)
P71 Ru1 C511 C521 -140.3(2)
P31 Ru1 C511 C521 46.0(3)
Cl21 Ru1 C511 C521 133.2(2)
C531 Ru1 C511 C551 81.0(3)
C541 Ru1 C511 C551 37.8(2)
C521 Ru1 C511 C551 118.4(4)
P71 Ru1 C511 C551 -21.9(3)
P31 Ru1 C511 C551 164.41(19)
Cl21 Ru1 C511 C551 -108.4(2)
C551 C511 C521 C531 -1.9(4)
Ru1 C511 C521 C531 59.6(3)
C551 C511 C521 Ru1 -61.6(3)
C531 Ru1 C521 C511 118.4(3)
C541 Ru1 C521 C511 79.6(3)
C551 Ru1 C521 C511 37.1(2)
P71 Ru1 C521 C511 97.4(3)
P31 Ru1 C521 C511 -145.4(2)
Cl21 Ru1 C521 C511 -53.4(2)
C541 Ru1 C521 C531 -38.8(2)
C551 Ru1 C521 C531 -81.4(3)
C511 Ru1 C521 C531 -118.4(3)
P71 Ru1 C521 C531 -21.0(4)
P31 Ru1 C521 C531 96.2(2)
Cl21 Ru1 C521 C531 -171.8(2)
C511 C521 C531 C541 2.3(4)
Ru1 C521 C531 C541 63.6(3)
C511 C521 C531 Ru1 -61.2(3)
C551 Ru1 C531 C541 -37.2(2)
C511 Ru1 C531 C541 -79.3(3)
C521 Ru1 C531 C541 -115.5(3)
P71 Ru1 C531 C541 54.7(3)
P31 Ru1 C531 C541 152.8(2)
Cl21 Ru1 C531 C541 -99.6(3)
C541 Ru1 C531 C521 115.5(3)
C551 Ru1 C531 C521 78.3(3)
C511 Ru1 C531 C521 36.1(2)
P71 Ru1 C531 C521 170.19(19)
P31 Ru1 C531 C521 -91.8(2)
Cl21 Ru1 C531 C521 15.9(4)
C521 C531 C541 C551 -1.9(4)
Ru1 C531 C541 C551 62.9(3)
C521 C531 C541 Ru1 -64.8(3)
C531 Ru1 C541 C551 -117.6(3)
C511 Ru1 C541 C551 -37.6(2)
C521 Ru1 C541 C551 -79.0(2)
P71 Ru1 C541 C551 108.3(2)
P31 Ru1 C541 C551 -156.52(18)
Cl21 Ru1 C541 C551 18.6(3)
C551 Ru1 C541 C531 117.6(3)
C511 Ru1 C541 C531 80.0(3)
C521 Ru1 C541 C531 38.6(2)
P71 Ru1 C541 C531 -134.1(2)
P31 Ru1 C541 C531 -38.9(3)
Cl21 Ru1 C541 C531 136.2(2)
C531 C541 C551 C511 0.7(4)
Ru1 C541 C551 C511 62.5(3)
C531 C541 C551 Ru1 -61.8(3)
C521 C511 C551 C541 0.8(4)
Ru1 C511 C551 C541 -61.4(3)
C521 C511 C551 Ru1 62.2(3)
C531 Ru1 C551 C541 37.8(2)
C511 Ru1 C551 C541 116.9(3)
C521 Ru1 C551 C541 80.6(2)
P71 Ru1 C551 C541 -77.5(2)
P31 Ru1 C551 C541 72.4(4)
Cl21 Ru1 C551 C541 -167.4(2)
C531 Ru1 C551 C511 -79.1(3)
C541 Ru1 C551 C511 -116.9(3)
C521 Ru1 C551 C511 -36.3(2)
P71 Ru1 C551 C511 165.6(2)
P31 Ru1 C551 C511 -44.5(5)
Cl21 Ru1 C551 C511 75.7(2)
C532 Ru2 P32 C42 -169.79(19)
C542 Ru2 P32 C42 -140.0(2)
C522 Ru2 P32 C42 153.0(2)
C512 Ru2 P32 C42 136.8(3)
C552 Ru2 P32 C42 -158.0(4)
P72 Ru2 P32 C42 -42.57(15)
Cl22 Ru2 P32 C42 54.54(15)
C532 Ru2 P32 C112 74.9(2)
C542 Ru2 P32 C112 104.7(2)
C522 Ru2 P32 C112 37.7(2)
C512 Ru2 P32 C112 21.5(3)
C552 Ru2 P32 C112 86.7(4)
P72 Ru2 P32 C112 -157.86(18)
Cl22 Ru2 P32 C112 -60.75(18)
C532 Ru2 P32 C212 -47.8(2)
C542 Ru2 P32 C212 -18.0(2)
C522 Ru2 P32 C212 -85.0(2)
C512 Ru2 P32 C212 -101.3(3)
C552 Ru2 P32 C212 -36.0(4)
P72 Ru2 P32 C212 79.41(15)
Cl22 Ru2 P32 C212 176.52(15)
C532 Ru2 P72 C412 -144.6(2)
C542 Ru2 P72 C412 -119.30(19)
C522 Ru2 P72 C412 -109.7(4)
C512 Ru2 P72 C412 -60.4(2)
C552 Ru2 P72 C412 -81.2(2)
P32 Ru2 P72 C412 119.01(15)
Cl22 Ru2 P72 C412 34.40(15)
C532 Ru2 P72 C312 -27.1(2)
C542 Ru2 P72 C312 -1.78(19)
C522 Ru2 P72 C312 7.8(4)
C512 Ru2 P72 C312 57.1(2)
C552 Ru2 P72 C312 36.3(2)
P32 Ru2 P72 C312 -123.47(15)
Cl22 Ru2 P72 C312 151.92(15)
C532 Ru2 P72 C62 87.9(2)
C542 Ru2 P72 C62 113.29(19)
C522 Ru2 P72 C62 122.9(4)
C512 Ru2 P72 C62 172.2(2)
C552 Ru2 P72 C62 151.4(2)
P32 Ru2 P72 C62 -8.39(15)
Cl22 Ru2 P72 C62 -93.00(15)
C112 P32 C42 C52 -168.9(3)
C212 P32 C42 C52 -61.0(3)
Ru2 P32 C42 C52 69.4(3)
P32 C42 C52 C612 -142.2(3)
P32 C42 C52 C632 100.2(4)
P32 C42 C52 C62 -19.1(5)
C612 C52 C62 P72 73.7(4)
C632 C52 C62 P72 -168.8(3)
C42 C52 C62 P72 -48.2(4)
C412 P72 C62 C52 -76.0(3)
C312 P72 C62 C52 -177.3(3)
Ru2 P72 C62 C52 60.9(3)
C42 P32 C112 C162 -26.3(4)
C212 P32 C112 C162 -134.1(4)
Ru2 P32 C112 C162 94.9(4)
C42 P32 C112 C122 155.7(3)
C212 P32 C112 C122 47.9(4)
Ru2 P32 C112 C122 -83.1(4)
C182 O172 C122 C132 37.2(7)
C182 O172 C122 C112 -143.7(4)
C162 C112 C122 O172 -175.5(4)
P32 C112 C122 O172 2.6(6)
C162 C112 C122 C132 3.7(7)
P32 C112 C122 C132 -178.3(4)
O172 C122 C132 C142 176.8(5)
C112 C122 C132 C142 -2.3(7)
C122 C132 C142 C152 -0.8(9)
C132 C142 C152 C162 2.4(9)
C122 C112 C162 C152 -2.1(7)
P32 C112 C162 C152 179.9(4)
C142 C152 C162 C112 -0.9(8)
C42 P32 C212 C222 -60.7(4)
C112 P32 C212 C222 45.9(4)
Ru2 P32 C212 C222 173.1(3)
C42 P32 C212 C262 118.5(3)
C112 P32 C212 C262 -134.8(3)
Ru2 P32 C212 C262 -7.6(4)
C282 O272 C222 C232 26.2(6)
C282 O272 C222 C212 -155.7(4)
C262 C212 C222 O272 -177.5(4)
P32 C212 C222 O272 1.8(5)
C262 C212 C222 C232 0.7(6)
P32 C212 C222 C232 180.0(3)
O272 C222 C232 C242 177.5(4)
C212 C222 C232 C242 -0.5(6)
C222 C232 C242 C252 -0.1(7)
C232 C242 C252 C262 0.4(7)
C242 C252 C262 C212 -0.2(7)
C222 C212 C262 C252 -0.4(6)
P32 C212 C262 C252 -179.7(3)
C412 P72 C312 C362 -126.9(4)
C62 P72 C312 C362 -21.1(4)
Ru2 P72 C312 C362 101.6(3)
C412 P72 C312 C322 50.1(4)
C62 P72 C312 C322 155.9(3)
Ru2 P72 C312 C322 -81.4(3)
C382 O372 C322 C312 -135.9(4)
C382 O372 C322 C332 46.3(6)
C362 C312 C322 O372 -176.3(4)
P72 C312 C322 O372 6.6(5)
C362 C312 C322 C332 1.5(7)
P72 C312 C322 C332 -175.6(4)
O372 C322 C332 C342 176.6(5)
C312 C322 C332 C342 -1.2(8)
C322 C332 C342 C352 0.5(9)
C332 C342 C352 C362 -0.1(9)
C342 C352 C362 C312 0.5(8)
C322 C312 C362 C352 -1.2(7)
P72 C312 C362 C352 175.9(4)
C312 P72 C412 C462 -125.7(3)
C62 P72 C412 C462 130.6(3)
Ru2 P72 C412 C462 -1.2(4)
C312 P72 C412 C422 49.5(3)
C62 P72 C412 C422 -54.3(4)
Ru2 P72 C412 C422 174.0(3)
C482 O472 C422 C432 26.3(6)
C482 O472 C422 C412 -153.0(4)
C462 C412 C422 O472 179.8(4)
P72 C412 C422 O472 4.5(5)
C462 C412 C422 C432 0.5(6)
P72 C412 C422 C432 -174.7(3)
O472 C422 C432 C442 179.5(4)
C412 C422 C432 C442 -1.2(7)
C422 C432 C442 C452 0.9(7)
C432 C442 C452 C462 0.1(7)
C422 C412 C462 C452 0.6(6)
P72 C412 C462 C452 176.0(3)
C442 C452 C462 C412 -0.9(7)
C532 Ru2 C512 C552 80.7(3)
C542 Ru2 C512 C552 37.5(3)
C522 Ru2 C512 C552 118.6(4)
P32 Ru2 C512 C552 145.1(2)
P72 Ru2 C512 C552 -35.8(4)
Cl22 Ru2 C512 C552 -134.2(3)
C532 Ru2 C512 C522 -37.9(3)
C542 Ru2 C512 C522 -81.1(3)
C552 Ru2 C512 C522 -118.6(4)
P32 Ru2 C512 C522 26.5(4)
P72 Ru2 C512 C522 -154.4(2)
Cl22 Ru2 C512 C522 107.2(3)
C552 C512 C522 C532 -0.5(5)
Ru2 C512 C522 C532 61.3(3)
C552 C512 C522 Ru2 -61.8(3)
C542 Ru2 C522 C532 -37.8(3)
C512 Ru2 C522 C532 -116.8(4)
C552 Ru2 C522 C532 -80.5(3)
P32 Ru2 C522 C532 80.8(3)
P72 Ru2 C522 C532 -48.5(5)
Cl22 Ru2 C522 C532 167.6(2)
C532 Ru2 C522 C512 116.8(4)
C542 Ru2 C522 C512 79.0(3)
C552 Ru2 C522 C512 36.4(3)
P32 Ru2 C522 C512 -162.4(3)
P72 Ru2 C522 C512 68.3(5)
Cl22 Ru2 C522 C512 -75.5(3)
C512 C522 C532 C542 -0.2(5)
Ru2 C522 C532 C542 62.4(3)
C512 C522 C532 Ru2 -62.6(3)
C542 Ru2 C532 C522 117.6(4)
C512 Ru2 C532 C522 37.7(3)
C552 Ru2 C532 C522 79.3(3)
P32 Ru2 C532 C522 -105.6(2)
P72 Ru2 C532 C522 161.0(2)
Cl22 Ru2 C532 C522 -17.6(3)
C522 Ru2 C532 C542 -117.6(4)
C512 Ru2 C532 C542 -79.9(3)
C552 Ru2 C532 C542 -38.2(3)
P32 Ru2 C532 C542 136.8(3)
P72 Ru2 C532 C542 43.4(3)
Cl22 Ru2 C532 C542 -135.2(2)
C522 C532 C542 C552 0.8(5)
Ru2 C532 C542 C552 64.0(3)
C522 C532 C542 Ru2 -63.2(3)
C522 Ru2 C542 C532 37.2(3)
C512 Ru2 C542 C532 79.4(3)
C552 Ru2 C542 C532 115.9(4)
P32 Ru2 C542 C532 -53.1(3)
P72 Ru2 C542 C532 -146.5(3)
Cl22 Ru2 C542 C532 96.5(3)
C532 Ru2 C542 C552 -115.9(4)
C522 Ru2 C542 C552 -78.7(3)
C512 Ru2 C542 C552 -36.5(3)
P32 Ru2 C542 C552 -169.0(2)
P72 Ru2 C542 C552 97.6(3)
Cl22 Ru2 C542 C552 -19.5(4)
C522 C512 C552 C542 1.0(5)
Ru2 C512 C552 C542 -60.2(3)
C522 C512 C552 Ru2 61.2(3)
C532 C542 C552 C512 -1.1(5)
Ru2 C542 C552 C512 61.5(3)
C532 C542 C552 Ru2 -62.6(3)
C532 Ru2 C552 C512 -79.5(3)
C542 Ru2 C552 C512 -118.2(4)
C522 Ru2 C552 C512 -37.0(3)
P32 Ru2 C552 C512 -92.7(4)
P72 Ru2 C552 C512 153.7(3)
Cl22 Ru2 C552 C512 51.5(3)
C532 Ru2 C552 C542 38.7(3)
C522 Ru2 C552 C542 81.2(3)
C512 Ru2 C552 C542 118.2(4)
P32 Ru2 C552 C542 25.5(5)
P72 Ru2 C552 C542 -88.1(3)
Cl22 Ru2 C552 C542 169.6(2)
